data_7121963
loop_
_publ_author_name
'Bao, Ling-Yu'
'Hao, Si-Jia'
'Xi, Sai-Fei'
'Yan, Xiaodong'
'Zhang, Hai-Xia'
'Shen, Rui'
'Gu, Zhi-Guo'

_publ_section_title
;
 Chiral supramolecular coordination cages as high-performance inhibitors
 against amyloid-\b aggregation.
;
_journal_issue 63
_journal_name_full 'Chemical communications (Cambridge, England)'
_journal_page_first 8725
_journal_page_last 8728
_journal_paper_doi 10.1039/c8cc04913k
_journal_volume 54
_journal_year 2018
_chemical_absolute_configuration rmad
_chemical_formula_moiety 'C216 H216 N36 Ni4, 5(Cl O4)'
_chemical_formula_sum 'C216 H216 Cl5 N36 Ni4 O20'
_chemical_formula_weight 4048.34
_space_group_IT_number 197
_space_group_name_Hall 'I 2 2 3'
_space_group_name_H-M_alt 'I 2 3'
_symmetry_cell_setting cubic
_symmetry_space_group_name_Hall 'I 2 2 3'
_symmetry_space_group_name_H-M 'I 2 3'
_atom_sites_solution_hydrogens geom
_atom_sites_solution_primary direct
_atom_sites_solution_secondary difmap
_audit_creation_method SHELXL-97
_audit_update_record
;
2018-03-16 deposited with the CCDC.
2018-07-12 downloaded from the CCDC.
;
_cell_angle_alpha 90.00
_cell_angle_beta 90.00
_cell_angle_gamma 90.00
_cell_formula_units_Z 2
_cell_length_a 22.4671(11)
_cell_length_b 22.4671(11)
_cell_length_c 22.4671(11)
_cell_measurement_reflns_used 1290
_cell_measurement_temperature 173(2)
_cell_measurement_theta_max 23.23
_cell_measurement_theta_min 3.14
_cell_volume 11340.7(10)
_computing_structure_refinement 'SHELXL-97 (Sheldrick, 2008)'
_computing_structure_solution 'SHELXS-97 (Sheldrick, 2008)'
_diffrn_ambient_temperature 173(2)
_diffrn_measured_fraction_theta_full 0.991
_diffrn_measured_fraction_theta_max 0.991
_diffrn_measurement_device_type 'PHOTON100 CMOS detector'
_diffrn_measurement_method 'omega scan'
_diffrn_radiation_monochromator 'TRIUMPH curved crystal monochromator'
_diffrn_radiation_source 'fine-focus sealed tube'
_diffrn_radiation_type MoK\a
_diffrn_radiation_wavelength 0.71073
_diffrn_reflns_av_R_equivalents 0.0624
_diffrn_reflns_av_sigmaI/netI 0.1026
_diffrn_reflns_limit_h_max 10
_diffrn_reflns_limit_h_min -23
_diffrn_reflns_limit_k_max 23
_diffrn_reflns_limit_k_min -23
_diffrn_reflns_limit_l_max 21
_diffrn_reflns_limit_l_min -24
_diffrn_reflns_number 6250
_diffrn_reflns_theta_full 23.23
_diffrn_reflns_theta_max 23.23
_diffrn_reflns_theta_min 3.14
_exptl_absorpt_coefficient_mu 0.452
_exptl_absorpt_correction_T_max 0.7449
_exptl_absorpt_correction_T_min 0.5808
_exptl_absorpt_correction_type multi-scan
_exptl_absorpt_process_details 'SADABS (Bruker, 2012)'
_exptl_crystal_density_diffrn 1.186
_exptl_crystal_density_method 'not measured'
_exptl_crystal_description block
_exptl_crystal_F_000 4242
_exptl_crystal_size_max 0.26
_exptl_crystal_size_mid 0.23
_exptl_crystal_size_min 0.14
_platon_squeeze_details
;
;
_refine_diff_density_max 0.308
_refine_diff_density_min -0.448
_refine_diff_density_rms 0.077
_refine_ls_abs_structure_details 'Flack H D (1983), Acta Cryst. A39, 876-881'
_refine_ls_abs_structure_Flack 0.00(5)
_refine_ls_extinction_method none
_refine_ls_goodness_of_fit_ref 1.108
_refine_ls_hydrogen_treatment constr
_refine_ls_matrix_type full
_refine_ls_number_parameters 213
_refine_ls_number_reflns 2670
_refine_ls_number_restraints 0
_refine_ls_restrained_S_all 1.108
_refine_ls_R_factor_all 0.1439
_refine_ls_R_factor_gt 0.0811
_refine_ls_shift/su_max 0.000
_refine_ls_shift/su_mean 0.000
_refine_ls_structure_factor_coef Fsqd
_refine_ls_weighting_details 'calc w=1/[\s^2^(Fo^2^)+(0.0992P)^2^+4.9814P] where P=(Fo^2^+2Fc^2^)/3'
_refine_ls_weighting_scheme calc
_refine_ls_wR_factor_gt 0.1976
_refine_ls_wR_factor_ref 0.2230
_reflns_number_gt 1382
_reflns_number_total 2670
_reflns_threshold_expression >2sigma(I)
_cod_data_source_file c8cc04913k2.cif
_cod_data_source_block 1_CCDC1
_cod_depositor_comments
;
The following automatic conversions were performed:

'_symmetry_cell_setting' value 'Cubic' changed to 'cubic' according
to
/home/data/users/saulius/crontab/automatic-downloads/rss-feeds/RSC/lib/dictionaries/cif_core.dic
dictionary named 'cif_core.dic' version 2.4.2 from 2011-04-26.

Automatic conversion script
Id: cif_fix_values 4973 2017-02-22 13:04:09Z antanas 

 Adding full bibliography for 7121962--7121964.cif.
;
_cod_original_sg_symbol_H-M 'I23  '
_cod_database_code 7121963

loop_
_symmetry_equiv_pos_as_xyz
'x, y, z'
'-x, -y, z'
'-x, y, -z'
'x, -y, -z'
'z, x, y'
'z, -x, -y'
'-z, -x, y'
'-z, x, -y'
'y, z, x'
'-y, z, -x'
'y, -z, -x'
'-y, -z, x'
'x+1/2, y+1/2, z+1/2'
'-x+1/2, -y+1/2, z+1/2'
'-x+1/2, y+1/2, -z+1/2'
'x+1/2, -y+1/2, -z+1/2'
'z+1/2, x+1/2, y+1/2'
'z+1/2, -x+1/2, -y+1/2'
'-z+1/2, -x+1/2, y+1/2'
'-z+1/2, x+1/2, -y+1/2'
'y+1/2, z+1/2, x+1/2'
'-y+1/2, z+1/2, -x+1/2'
'y+1/2, -z+1/2, -x+1/2'
'-y+1/2, -z+1/2, x+1/2'

loop_
_atom_site_label
_atom_site_type_symbol
_atom_site_fract_x
_atom_site_fract_y
_atom_site_fract_z
_atom_site_U_iso_or_equiv
_atom_site_adp_type
_atom_site_occupancy
_atom_site_symmetry_multiplicity
_atom_site_calc_flag
_atom_site_refinement_flags
C1 C 0.0848(5) -0.0188(5) 0.3063(6) 0.102(4) Uani 1 1 d .
H1A H 0.0992 0.0086 0.3377 0.122 Uiso 1 1 calc R
H1B H 0.1050 -0.0576 0.3115 0.122 Uiso 1 1 calc R
C2 C 0.0167(5) -0.0269(4) 0.3119(6) 0.111(4) Uani 1 1 d .
H2A H 0.0027 -0.0521 0.2785 0.133 Uiso 1 1 calc R
H2B H 0.0082 -0.0487 0.3493 0.133 Uiso 1 1 calc R
C3 C 0.1147(4) 0.0632(4) 0.2308(5) 0.070(2) Uani 1 1 d .
C4 C 0.1002(5) -0.0268(5) 0.1960(7) 0.095(3) Uani 1 1 d .
H4 H 0.0926 -0.0683 0.1928 0.113 Uiso 1 1 calc R
C5 C 0.1145(4) 0.0129(6) 0.1497(6) 0.096(3) Uani 1 1 d .
H5 H 0.1164 0.0033 0.1086 0.115 Uiso 1 1 calc R
C6 C 0.1209(4) 0.1158(5) 0.2716(5) 0.082(3) Uani 1 1 d .
H6 H 0.1144 0.1135 0.3134 0.098 Uiso 1 1 calc R
C7 C 0.1381(5) 0.2151(5) 0.2827(5) 0.085(3) Uani 1 1 d .
H7 H 0.1753 0.2360 0.2702 0.102 Uiso 1 1 calc R
C8 C 0.0884(5) 0.2586(5) 0.2676(4) 0.074(2) Uani 1 1 d .
C9 C 0.0344(5) 0.2361(5) 0.2512(4) 0.082(3) Uani 1 1 d .
H9 H 0.0286 0.1942 0.2501 0.098 Uiso 1 1 calc R
C10 C -0.0149(5) 0.2765(6) 0.2353(5) 0.093(3) Uani 1 1 d .
H10 H -0.0517 0.2608 0.2217 0.112 Uiso 1 1 calc R
C11 C -0.0072(6) 0.3349(7) 0.2402(5) 0.109(4) Uani 1 1 d .
H11 H -0.0389 0.3613 0.2306 0.130 Uiso 1 1 calc R
C12 C 0.0482(5) 0.3578(5) 0.2597(4) 0.087(3) Uani 1 1 d .
C13 C 0.0933(5) 0.3212(5) 0.2737(5) 0.084(3) Uani 1 1 d .
C14 C 0.1456(5) 0.3504(5) 0.2941(4) 0.084(3) Uani 1 1 d .
H14 H 0.1796 0.3265 0.3018 0.100 Uiso 1 1 calc R
C15 C 0.1503(6) 0.4077(6) 0.3029(5) 0.108(4) Uani 1 1 d .
H15 H 0.1865 0.4241 0.3174 0.129 Uiso 1 1 calc R
C16 C 0.1047(9) 0.4425(7) 0.2916(9) 0.161(7) Uani 1 1 d .
H16 H 0.1090 0.4836 0.3006 0.193 Uiso 1 1 calc R
C17 C 0.0513(8) 0.4246(6) 0.2679(8) 0.154(7) Uani 1 1 d .
H17 H 0.0199 0.4510 0.2579 0.185 Uiso 1 1 calc R
C18 C 0.1443(5) 0.2077(5) 0.3475(5) 0.098(3) Uani 1 1 d .
H18A H 0.1771 0.1802 0.3559 0.147 Uiso 1 1 calc R
H18B H 0.1072 0.1915 0.3639 0.147 Uiso 1 1 calc R
H18C H 0.1526 0.2463 0.3658 0.147 Uiso 1 1 calc R
Cl1 Cl 1.0000 0.0000 0.0000 0.084(3) Uani 1 12 d S
Cl2 Cl 0.81912(12) 0.18088(12) 0.18088(12) 0.0859(13) Uani 1 3 d S
N1 N 0.1251(3) 0.0680(3) 0.1742(4) 0.073(2) Uani 1 1 d .
N2 N 0.0995(4) 0.0065(4) 0.2456(5) 0.089(2) Uani 1 1 d .
N3 N 0.1355(3) 0.1637(4) 0.2453(3) 0.071(2) Uani 1 1 d .
Ni1 Ni 0.15169(5) 0.15169(5) 0.15169(5) 0.0695(6) Uani 1 3 d S
O1 O 0.9651(15) 0.0190(11) 0.0533(10) 0.116(9) Uiso 0.33 1 d P
O2 O 0.7828(3) 0.2172(3) 0.2172(3) 0.105(4) Uani 1 3 d S
O3 O 0.8371(4) 0.2119(4) 0.1293(4) 0.126(3) Uani 1 1 d .

loop_
_atom_site_aniso_label
_atom_site_aniso_U_11
_atom_site_aniso_U_22
_atom_site_aniso_U_33
_atom_site_aniso_U_23
_atom_site_aniso_U_13
_atom_site_aniso_U_12
C1 0.086(8) 0.069(7) 0.150(11) 0.015(7) 0.011(7) 0.002(6)
C2 0.110(10) 0.070(8) 0.152(11) -0.006(6) -0.001(7) -0.036(6)
C3 0.053(6) 0.067(7) 0.090(8) 0.005(6) -0.001(5) 0.003(5)
C4 0.080(8) 0.080(8) 0.124(11) 0.001(8) -0.005(7) -0.009(6)
C5 0.065(7) 0.104(9) 0.118(9) -0.018(9) -0.006(7) 0.004(6)
C6 0.077(7) 0.089(8) 0.079(7) -0.006(6) 0.001(5) -0.002(6)
C7 0.073(7) 0.097(8) 0.084(8) -0.017(6) 0.015(5) -0.007(6)
C8 0.075(7) 0.077(7) 0.070(7) -0.009(5) 0.008(5) 0.003(6)
C9 0.077(7) 0.092(8) 0.075(6) -0.006(5) 0.011(5) -0.002(6)
C10 0.070(7) 0.096(9) 0.114(9) -0.026(7) 0.021(6) -0.005(6)
C11 0.110(10) 0.126(12) 0.090(8) 0.010(8) 0.017(7) 0.027(9)
C12 0.080(8) 0.096(9) 0.085(7) -0.013(6) 0.015(6) -0.012(7)
C13 0.078(8) 0.086(8) 0.086(7) -0.022(6) 0.016(6) -0.007(7)
C14 0.080(7) 0.092(8) 0.078(6) -0.021(6) 0.023(5) 0.004(7)
C15 0.093(9) 0.083(9) 0.147(11) -0.041(7) 0.023(8) -0.002(8)
C16 0.111(13) 0.113(12) 0.26(2) -0.046(13) 0.044(13) -0.026(11)
C17 0.134(14) 0.074(10) 0.25(2) -0.010(11) 0.048(13) -0.002(9)
C18 0.094(8) 0.118(9) 0.083(7) -0.028(6) -0.010(7) 0.002(6)
Cl1 0.084(3) 0.084(3) 0.084(3) 0.000 0.000 0.000
Cl2 0.0859(13) 0.0859(13) 0.0859(13) -0.0013(16) 0.0013(16) 0.0013(16)
N1 0.065(5) 0.073(6) 0.082(6) -0.007(4) 0.006(4) -0.002(4)
N2 0.078(6) 0.077(6) 0.114(8) 0.011(6) 0.004(5) -0.017(5)
N3 0.082(5) 0.073(6) 0.056(4) 0.001(4) 0.001(4) -0.020(4)
Ni1 0.0695(6) 0.0695(6) 0.0695(6) -0.0028(6) -0.0028(6) -0.0028(6)
O2 0.105(4) 0.105(4) 0.105(4) -0.009(5) 0.009(5) 0.009(5)
O3 0.118(7) 0.127(6) 0.133(7) 0.024(5) 0.044(5) 0.028(5)

loop_
_atom_type_symbol
_atom_type_description
_atom_type_scat_dispersion_real
_atom_type_scat_dispersion_imag
_atom_type_scat_source
C C 0.0033 0.0016 'International Tables Vol C Tables 4.2.6.8 and 6.1.1.4'
H H 0.0000 0.0000 'International Tables Vol C Tables 4.2.6.8 and 6.1.1.4'
O O 0.0106 0.0060 'International Tables Vol C Tables 4.2.6.8 and 6.1.1.4'
N N 0.0061 0.0033 'International Tables Vol C Tables 4.2.6.8 and 6.1.1.4'
Cl Cl 0.1484 0.1585 'International Tables Vol C Tables 4.2.6.8 and 6.1.1.4'
Ni Ni 0.3393 1.1124 'International Tables Vol C Tables 4.2.6.8 and 6.1.1.4'

loop_
_geom_angle_atom_site_label_1
_geom_angle_atom_site_label_2
_geom_angle_atom_site_label_3
_geom_angle
_geom_angle_site_symmetry_1
_geom_angle_site_symmetry_3
N2 C1 C2 109.5(10) . .
N2 C1 H1A 109.8 . .
C2 C1 H1A 109.8 . .
N2 C1 H1B 109.8 . .
C2 C1 H1B 109.8 . .
H1A C1 H1B 108.2 . .
C2 C2 C1 114.8(11) 2 .
C2 C2 H2A 108.6 2 .
C1 C2 H2A 108.6 . .
C2 C2 H2B 108.6 2 .
C1 C2 H2B 108.6 . .
H2A C2 H2B 107.5 . .
N1 C3 N2 111.2(9) . .
N1 C3 C6 121.1(10) . .
N2 C3 C6 127.7(11) . .
N2 C4 C5 105.2(10) . .
N2 C4 H4 127.4 . .
C5 C4 H4 127.4 . .
N1 C5 C4 108.4(11) . .
N1 C5 H5 125.8 . .
C4 C5 H5 125.8 . .
N3 C6 C3 113.9(9) . .
N3 C6 H6 123.0 . .
C3 C6 H6 123.0 . .
N3 C7 C18 119.6(10) . .
N3 C7 C8 111.0(9) . .
C18 C7 C8 111.3(8) . .
N3 C7 H7 104.5 . .
C18 C7 H7 104.5 . .
C8 C7 H7 104.5 . .
C9 C8 C13 117.7(10) . .
C9 C8 C7 118.3(9) . .
C13 C8 C7 123.9(10) . .
C8 C9 C10 120.3(10) . .
C8 C9 H9 119.9 . .
C10 C9 H9 119.9 . .
C11 C10 C9 119.4(11) . .
C11 C10 H10 120.3 . .
C9 C10 H10 120.3 . .
C10 C11 C12 119.8(12) . .
C10 C11 H11 120.1 . .
C12 C11 H11 120.1 . .
C13 C12 C11 120.9(11) . .
C13 C12 C17 123.0(12) . .
C11 C12 C17 115.9(14) . .
C12 C13 C8 121.7(11) . .
C12 C13 C14 114.6(10) . .
C8 C13 C14 123.7(11) . .
C15 C14 C13 124.7(11) . .
C15 C14 H14 117.6 . .
C13 C14 H14 117.6 . .
C14 C15 C16 119.6(14) . .
C14 C15 H15 120.2 . .
C16 C15 H15 120.2 . .
C15 C16 C17 125.6(15) . .
C15 C16 H16 117.2 . .
C17 C16 H16 117.2 . .
C16 C17 C12 112.2(15) . .
C16 C17 H17 123.9 . .
C12 C17 H17 123.9 . .
C7 C18 H18A 109.5 . .
C7 C18 H18B 109.5 . .
H18A C18 H18B 109.5 . .
C7 C18 H18C 109.5 . .
H18A C18 H18C 109.5 . .
H18B C18 H18C 109.5 . .
O1 Cl1 O1 87.6(16) . 8_645
O1 Cl1 O1 119.993(17) . 12_654
O1 Cl1 O1 36.8(13) 8_645 12_654
O1 Cl1 O1 117(3) . 4
O1 Cl1 O1 36.8(13) 8_645 4
O1 Cl1 O1 36.8(13) 12_654 4
O1 Cl1 O1 73(2) . 2_755
O1 Cl1 O1 119.997(18) 8_645 2_755
O1 Cl1 O1 110.0(14) 12_654 2_755
O1 Cl1 O1 146.7(19) 4 2_755
O1 Cl1 O1 36.8(13) . 10_656
O1 Cl1 O1 110.0(14) 8_645 10_656
O1 Cl1 O1 146.7(19) 12_654 10_656
O1 Cl1 O1 119.997(17) 4 10_656
O1 Cl1 O1 87.6(16) 2_755 10_656
O1 Cl1 O1 120.001(17) . 6_665
O1 Cl1 O1 146.7(19) 8_645 6_665
O1 Cl1 O1 119.997(17) 12_654 6_665
O1 Cl1 O1 110.0(14) 4 6_665
O1 Cl1 O1 87.6(16) 2_755 6_665
O1 Cl1 O1 87.6(16) 10_656 6_665
O1 Cl1 O1 110.0(14) . 9_654
O1 Cl1 O1 119.997(17) 8_645 9_654
O1 Cl1 O1 117(3) 12_654 9_654
O1 Cl1 O1 87.6(16) 4 9_654
O1 Cl1 O1 119.997(17) 2_755 9_654
O1 Cl1 O1 73(2) 10_656 9_654
O1 Cl1 O1 36.8(13) 6_665 9_654
O1 Cl1 O1 110.0(14) . 5_645
O1 Cl1 O1 117(3) 8_645 5_645
O1 Cl1 O1 87.6(16) 12_654 5_645
O1 Cl1 O1 119.997(17) 4 5_645
O1 Cl1 O1 36.8(13) 2_755 5_645
O1 Cl1 O1 119.997(17) 10_656 5_645
O1 Cl1 O1 73(2) 6_665 5_645
O1 Cl1 O1 110.0(14) 9_654 5_645
O1 Cl1 O1 146.7(19) . 3_755
O1 Cl1 O1 110.0(14) 8_645 3_755
O1 Cl1 O1 87.6(16) 12_654 3_755
O1 Cl1 O1 73(2) 4 3_755
O1 Cl1 O1 117(3) 2_755 3_755
O1 Cl1 O1 110.0(14) 10_656 3_755
O1 Cl1 O1 36.8(13) 6_665 3_755
O1 Cl1 O1 36.8(13) 9_654 3_755
O1 Cl1 O1 87.6(16) 5_645 3_755
O1 Cl1 O1 36.8(13) . 7_665
O1 Cl1 O1 73(2) 8_645 7_665
O1 Cl1 O1 110.0(14) 12_654 7_665
O1 Cl1 O1 87.6(16) 4 7_665
O1 Cl1 O1 110.0(14) 2_755 7_665
O1 Cl1 O1 36.8(13) 10_656 7_665
O1 Cl1 O1 117(3) 6_665 7_665
O1 Cl1 O1 87.6(16) 9_654 7_665
O1 Cl1 O1 146.7(19) 5_645 7_665
O1 Cl1 O1 119.997(18) 3_755 7_665
O1 Cl1 O1 87.6(16) . 11_656
O1 Cl1 O1 87.6(16) 8_645 11_656
O1 Cl1 O1 73(2) 12_654 11_656
O1 Cl1 O1 110.0(14) 4 11_656
O1 Cl1 O1 36.8(13) 2_755 11_656
O1 Cl1 O1 117(3) 10_656 11_656
O1 Cl1 O1 110.0(14) 6_665 11_656
O1 Cl1 O1 146.7(19) 9_654 11_656
O1 Cl1 O1 36.8(13) 5_645 11_656
O1 Cl1 O1 119.997(17) 3_755 11_656
O1 Cl1 O1 119.997(17) 7_665 11_656
O3 Cl2 O3 108.2(4) 10_656 7_665
O3 Cl2 O3 108.2(4) 10_656 .
O3 Cl2 O3 108.2(4) 7_665 .
O3 Cl2 O2 110.8(4) 10_656 .
O3 Cl2 O2 110.8(4) 7_665 .
O3 Cl2 O2 110.8(4) . .
C3 N1 C5 106.5(9) . .
C3 N1 Ni1 111.9(7) . .
C5 N1 Ni1 141.5(9) . .
C4 N2 C3 108.5(10) . .
C4 N2 C1 122.8(10) . .
C3 N2 C1 128.7(10) . .
C6 N3 C7 114.9(8) . .
C6 N3 Ni1 113.1(6) . .
C7 N3 Ni1 132.0(7) . .
N1 Ni1 N1 91.8(4) . 9
N1 Ni1 N1 91.8(4) . 5
N1 Ni1 N1 91.8(4) 9 5
N1 Ni1 N3 95.7(3) . 5
N1 Ni1 N3 168.9(3) 9 5
N1 Ni1 N3 79.8(3) 5 5
N1 Ni1 N3 168.9(3) . 9
N1 Ni1 N3 79.8(3) 9 9
N1 Ni1 N3 95.7(3) 5 9
N3 Ni1 N3 93.7(3) 5 9
N1 Ni1 N3 79.8(3) . .
N1 Ni1 N3 95.7(3) 9 .
N1 Ni1 N3 168.9(3) 5 .
N3 Ni1 N3 93.7(3) 5 .
N3 Ni1 N3 93.7(3) 9 .
O1 O1 O1 59.997(9) 7_665 10_656
O1 O1 Cl1 71.6(6) 7_665 .
O1 O1 Cl1 71.6(6) 10_656 .
O1 O1 O1 124.4(15) 7_665 2_755
O1 O1 O1 93(4) 10_656 2_755
Cl1 O1 O1 53.3(11) . 2_755

loop_
_geom_bond_atom_site_label_1
_geom_bond_atom_site_label_2
_geom_bond_distance
_geom_bond_site_symmetry_2
C1 N2 1.514(13) .
C1 C2 1.548(15) .
C1 H1A 0.9900 .
C1 H1B 0.9900 .
C2 C2 1.42(2) 2
C2 H2A 0.9900 .
C2 H2B 0.9900 .
C3 N1 1.298(11) .
C3 N2 1.361(12) .
C3 C6 1.502(14) .
C4 N2 1.343(13) .
C4 C5 1.406(15) .
C4 H4 0.9500 .
C5 N1 1.377(12) .
C5 H5 0.9500 .
C6 N3 1.271(12) .
C6 H6 0.9500 .
C7 N3 1.428(11) .
C7 C18 1.473(14) .
C7 C8 1.522(14) .
C7 H7 1.0000 .
C8 C9 1.363(13) .
C8 C13 1.418(13) .
C9 C10 1.477(14) .
C9 H9 0.9500 .
C10 C11 1.328(16) .
C10 H10 0.9500 .
C11 C12 1.418(16) .
C11 H11 0.9500 .
C12 C13 1.342(15) .
C12 C17 1.514(17) .
C13 C14 1.421(14) .
C14 C15 1.307(13) .
C14 H14 0.9500 .
C15 C16 1.314(18) .
C15 H15 0.9500 .
C16 C17 1.37(2) .
C16 H16 0.9500 .
C17 H17 0.9500 .
C18 H18A 0.9800 .
C18 H18B 0.9800 .
C18 H18C 0.9800 .
Cl1 O1 1.49(2) .
Cl1 O1 1.49(2) 8_645
Cl1 O1 1.49(2) 12_654
Cl1 O1 1.49(2) 4
Cl1 O1 1.49(2) 2_755
Cl1 O1 1.49(2) 10_656
Cl1 O1 1.49(2) 6_665
Cl1 O1 1.49(2) 9_654
Cl1 O1 1.49(2) 5_645
Cl1 O1 1.49(2) 3_755
Cl1 O1 1.49(2) 7_665
Cl1 O1 1.49(2) 11_656
Cl2 O3 1.412(8) 10_656
Cl2 O3 1.412(8) 7_665
Cl2 O3 1.412(8) .
Cl2 O2 1.414(13) .
N1 Ni1 2.036(8) .
N3 Ni1 2.152(7) .
Ni1 N1 2.036(8) 9
Ni1 N1 2.036(8) 5
Ni1 N3 2.152(7) 5
Ni1 N3 2.152(7) 9
O1 O1 0.94(3) 7_665
O1 O1 0.94(3) 10_656
O1 O1 1.78(5) 2_755

loop_
_platon_squeeze_void_nr
_platon_squeeze_void_average_x
_platon_squeeze_void_average_y
_platon_squeeze_void_average_z
_platon_squeeze_void_volume
_platon_squeeze_void_count_electrons
_platon_squeeze_void_content
1 0.000 0.000 0.500 439 58 ' '
2 0.000 0.500 0.500 439 58 ' '
3 0.000 0.500 0.000 439 58 ' '
4 0.500 0.500 0.000 439 58 ' '
5 0.500 0.000 0.500 439 58 ' '
6 0.500 0.000 0.000 439 58 ' '
